data_7715894
loop_
_publ_author_name
'Neumann, Till'
'Thompson, Benedict C.'
'Hebron, Denny'
'Graycon, Daniel M.'
'Collauto, Alberto'
'Roessler, Maxie M.'
'Wilson, Daniel W. N.'
'Musgrave, Rebecca A.'

_publ_section_title
;
 Heterobimetallic 3d-4f complexes supported by a Schiff-base tripodal
 ligand.
;
_journal_issue 23
_journal_name_full 'Dalton transactions (Cambridge, England : 2003)'
_journal_page_first 9921
_journal_page_last 9932
_journal_paper_doi 10.1039/d3dt03760f
_journal_volume 53
_journal_year 2024
_chemical_formula_moiety 'C33 H33 F6 La Mn N4 O12 S2'
_chemical_formula_sum 'C33 H33 F6 La Mn N4 O12 S2'
_chemical_formula_weight 1049.616
_space_group_crystal_system monoclinic
_space_group_IT_number 14
_space_group_name_Hall '-P 2yn'
_space_group_name_H-M_alt 'P 1 21/n 1'
_symmetry_Int_Tables_number 14
_atom_sites_solution_primary dual
_audit_creation_date 2023-08-22
_audit_creation_method
;
Olex2 1.3
(compiled Nov 21 2019 18:26:39 for OlexSys, GUI svn.r6003)
;
_audit_update_record
;
2023-11-10 deposited with the CCDC.	2024-04-30 downloaded from the CCDC.
;
_cell_angle_alpha 90
_cell_angle_beta 99.748(1)
_cell_angle_gamma 90
_cell_formula_units_Z 4
_cell_length_a 16.0537(2)
_cell_length_b 13.0153(2)
_cell_length_c 19.0750(2)
_cell_measurement_reflns_used 8588
_cell_measurement_temperature 150.01(10)
_cell_measurement_theta_max 72.0810
_cell_measurement_theta_min 4.1400
_cell_volume 3928.06(9)
_computing_cell_refinement 'CrysAlisPro 1.171.41.123a (Rigaku OD, 2022)'
_computing_data_collection 'CrysAlisPro 1.171.41.123a (Rigaku OD, 2022)'
_computing_data_reduction 'CrysAlisPro 1.171.41.123a (Rigaku OD, 2022)'
_computing_molecular_graphics 'Olex2 1.3 (Dolomanov et al., 2009)'
_computing_publication_material 'Olex2 1.3 (Dolomanov et al., 2009)'
_computing_structure_refinement 'olex2.refine 1.3 (Bourhis et al., 2015)'
_computing_structure_solution 'SHELXT 2014/5 (Sheldrick, 2014)'
_diffrn_ambient_temperature 150.15
_diffrn_detector_area_resol_mean 15.9832
_diffrn_detector_type Sapphire3
_diffrn_measured_fraction_theta_full 0.9996
_diffrn_measured_fraction_theta_max 0.9794
_diffrn_measurement_details
;
List of Runs (angles in degrees, time in seconds):

  # Type    Start    End  Width  t~exp~   \w     \q     \k     \f   Frames
#--------------------------------------------------------------------------
  1  \w    -93.00 -65.00   1.00    2.50    --  -33.50 -57.00 -30.00   28
  2  \w    -44.00 -19.00   1.00    2.50    --  -33.50 -57.00 -30.00   25
  3  \w   -104.00 -74.00   1.00    2.50    --  -33.50-178.00-150.00   30
  4  \w     23.00  58.00   1.00    2.50    --   36.21  57.00 120.00   35
  5  \w    -30.00  36.00   1.00    2.50    --   36.21 -19.00-150.00   66
  6  \w     35.00  75.00   1.00    2.50    --   36.21 -99.00   0.00   40
  7  \w     61.00 101.00   1.00    2.50    --   36.21  57.00 120.00   40
  8  \w     27.00  75.00   1.00    2.50    --   36.21 -99.00 150.00   48
  9  \w     72.00  99.00   1.00    2.50    --   36.21 178.00 -30.00   27
 10  \w     52.00 116.00   1.00   10.00    --  108.00 -45.00   0.00   64
 11  \w    109.00 172.00   1.00   10.00    --  108.00 111.00-180.00   63
 12  \w    106.00 176.00   1.00   10.00    --  108.00  77.00 -90.00   70
 13  \w     69.00 117.00   1.00   10.00    --  108.00 -45.00 150.00   48
 14  \w     39.00  90.00   1.00   10.00    --  108.00 -94.00-180.00   51
 15  \w    103.00 128.00   1.00   10.00    --  108.00 -30.00 150.00   25
 16  \w     40.00  66.00   1.00   10.00    --  108.00 -45.00 150.00   26
 17  \w     46.00  72.00   1.00   10.00    --  108.00 -30.00 150.00   26
 18  \w    105.00 176.00   1.00   10.00    --  108.00  45.00-120.00   71
 19  \w    107.00 172.00   1.00   10.00    --  108.00  30.00-180.00   65
;
_diffrn_measurement_device 'four-circle diffractometer'
_diffrn_measurement_device_type 'Xcalibur, Sapphire3, Gemini'
_diffrn_measurement_method '\w scans'
_diffrn_radiation_type 'Cu K\a'
_diffrn_radiation_wavelength 1.54184
_diffrn_reflns_av_R_equivalents 0.0342
_diffrn_reflns_av_unetI/netI 0.0442
_diffrn_reflns_Laue_measured_fraction_full 0.9996
_diffrn_reflns_Laue_measured_fraction_max 0.9794
_diffrn_reflns_limit_h_max 19
_diffrn_reflns_limit_h_min -19
_diffrn_reflns_limit_k_max 11
_diffrn_reflns_limit_k_min -15
_diffrn_reflns_limit_l_max 21
_diffrn_reflns_limit_l_min -23
_diffrn_reflns_number 14963
_diffrn_reflns_point_group_measured_fraction_full 0.9996
_diffrn_reflns_point_group_measured_fraction_max 0.9794
_diffrn_reflns_theta_full 67.6840
_diffrn_reflns_theta_max 71.97
_diffrn_reflns_theta_min 3.33
_exptl_absorpt_coefficient_mu 12.744
_exptl_absorpt_correction_T_max 0.551
_exptl_absorpt_correction_T_min 0.371
_exptl_absorpt_correction_type analytical
_exptl_absorpt_process_details
;
CrysAlisPro 1.171.41.123a (Rigaku Oxford Diffraction, 2022)
Analytical numeric absorption correction using a multifaceted crystal
model based on expressions derived by R.C. Clark & J.S. Reid.
(Clark, R. C. & Reid, J. S. (1995). Acta Cryst. A51, 887-897)
Empirical absorption correction using spherical harmonics,
implemented in SCALE3 ABSPACK scaling algorithm.
;
_exptl_crystal_colour 'clear orange'
_exptl_crystal_colour_lustre clear
_exptl_crystal_colour_primary orange
_exptl_crystal_density_diffrn 1.775
_exptl_crystal_description block
_exptl_crystal_F_000 2098.393
_exptl_crystal_size_max 0.46
_exptl_crystal_size_mid 0.35
_exptl_crystal_size_min 0.29
_refine_diff_density_max 1.1310
_refine_diff_density_min -1.5581
_refine_diff_density_rms 0.1207
_refine_ls_d_res_high 0.8107
_refine_ls_d_res_low 13.2620
_refine_ls_goodness_of_fit_ref 1.0491
_refine_ls_hydrogen_treatment constr
_refine_ls_matrix_type full
_refine_ls_number_constraints 53
_refine_ls_number_parameters 537
_refine_ls_number_reflns 7564
_refine_ls_number_restraints 0
_refine_ls_restrained_S_all 1.0491
_refine_ls_R_factor_all 0.0392
_refine_ls_R_factor_gt 0.0358
_refine_ls_shift/su_max 0.0002
_refine_ls_shift/su_mean 0.0000
_refine_ls_structure_factor_coef Fsqd
_refine_ls_weighting_details 'w=1/[\s^2^(Fo^2^)+(0.0585P)^2^+0.9443P] where P=(Fo^2^+2Fc^2^)/3'
_refine_ls_weighting_scheme calc
_refine_ls_wR_factor_gt 0.0919
_refine_ls_wR_factor_ref 0.0952
_reflns_Friedel_coverage 0.0
_reflns_limit_h_max 13
_reflns_limit_h_min -19
_reflns_limit_k_max 15
_reflns_limit_k_min 0
_reflns_limit_l_max 23
_reflns_limit_l_min -13
_reflns_number_gt 6973
_reflns_number_total 7564
_reflns_threshold_expression I>=2u(I)
_cod_data_source_file d3dt03760f2.cif
_cod_data_source_block exp_548
_cod_depositor_comments 'Adding full bibliography for 7715892--7715896.cif.'
_cod_original_sg_symbol_Hall '-P 2ybc (x-z,y,z)'
_cod_database_code 7715894
_olex2_refinement_description
;
1. Fixed Uiso
 At 1.2 times of:
  All C(H) groups, All C(H,H) groups
 At 1.5 times of:
  All C(H,H,H) groups
2.a Secondary CH2 refined with riding coordinates:
 C3(H3a,H3b), C4(H4a,H4b), C5(H5a,H5b)
2.b Aromatic/amide H refined with riding coordinates:
 C6(H6), C8(H8), C9(H9), C10(H10), C14(H14), C16(H16), C17(H17), C18(H18),
 C22(H22), C24(H24), C25(H25), C26(H26)
2.c Idealised Me refined as rotating group:
 C1(H1a,H1b,H1c), C13(H13a,H13b,H13c), C21(H21a,H21b,H21c), C29(H29a,H29b,
 H29c), C31(H31a,H31b,H31c)
;
_olex2_submission_special_instructions 'No special instructions were received'
_oxdiff_exptl_absorpt_empirical_details
;
Empirical correction (ABSPACK) includes:
- Absorption correction using spherical harmonics
- Frame scaling
;

loop_
_space_group_symop_id
_space_group_symop_operation_xyz
1 x,y,z
2 -x+1/2,y+1/2,-z+1/2
3 -x,-y,-z
4 x-1/2,-y-1/2,z-1/2

loop_
_atom_site_label
_atom_site_type_symbol
_atom_site_fract_x
_atom_site_fract_y
_atom_site_fract_z
_atom_site_U_iso_or_equiv
_atom_site_adp_type
_atom_site_occupancy
_atom_site_refinement_flags_posn
La1 La 0.428022(10) 0.677283(14) 0.724951(8) 0.01758(7) Uani 1.000000 .
Mn1 Mn 0.32552(3) 0.58504(4) 0.56702(2) 0.01730(11) Uani 1.000000 .
S1 S 0.49495(5) 0.75280(6) 0.92625(4) 0.02124(16) Uani 1.000000 .
S2 S 0.62707(5) 0.74823(8) 0.71816(5) 0.02977(19) Uani 1.000000 .
F1 F 0.44514(17) 0.58303(17) 0.98036(13) 0.0398(5) Uani 1.000000 .
F2 F 0.34692(15) 0.6955(2) 0.95450(14) 0.0428(6) Uani 1.000000 .
F3 F 0.44295(18) 0.7151(2) 1.04682(12) 0.0453(6) Uani 1.000000 .
F4 F 0.6977(2) 0.8310(2) 0.61882(17) 0.0549(8) Uani 1.000000 .
F5 F 0.57879(18) 0.8993(3) 0.62897(17) 0.0596(8) Uani 1.000000 .
F6 F 0.6902(2) 0.9316(2) 0.70507(19) 0.0645(8) Uani 1.000000 .
O1 O 0.42882(14) 0.53454(18) 0.64562(12) 0.0222(5) Uani 1.000000 .
O2 O 0.53789(14) 0.52137(19) 0.76217(12) 0.0247(5) Uani 1.000000 .
O3 O 0.38831(15) 0.72860(18) 0.59788(12) 0.0223(5) Uani 1.000000 .
O4 O 0.41860(15) 0.87470(19) 0.69015(12) 0.0251(5) Uani 1.000000 .
O5 O 0.28659(14) 0.6239(2) 0.66740(12) 0.0241(5) Uani 1.000000 .
O6 O 0.28140(15) 0.7555(2) 0.76908(12) 0.0251(5) Uani 1.000000 .
O7 O 0.46017(16) 0.7178(2) 0.85497(12) 0.0274(5) Uani 1.000000 .
O8 O 0.47799(18) 0.8595(2) 0.93752(15) 0.0345(6) Uani 1.000000 .
O9 O 0.57874(16) 0.7162(2) 0.95240(14) 0.0331(6) Uani 1.000000 .
O10 O 0.57451(19) 0.6837(2) 0.66737(17) 0.0395(7) Uani 1.000000 .
O11 O 0.57757(17) 0.7882(3) 0.76900(14) 0.0391(7) Uani 1.000000 .
O12 O 0.70972(18) 0.7116(3) 0.74745(18) 0.0464(7) Uani 1.000000 .
N1 N 0.36676(18) 0.4582(2) 0.50634(15) 0.0262(6) Uani 1.000000 .
N2 N 0.27872(18) 0.6674(2) 0.46734(15) 0.0231(6) Uani 1.000000 .
N3 N 0.19746(18) 0.5206(2) 0.54547(14) 0.0229(6) Uani 1.000000 .
N4 N 0.3694(2) 0.5294(2) 0.80531(15) 0.0282(6) Uani 1.000000 .
C1 C 0.1821(2) 0.4415(3) 0.35222(18) 0.0314(8) Uani 1.000000 .
H1a H 0.1682(18) 0.3699(8) 0.3611(4) 0.0472(12) Uiso 1.000000 GR
H1b H 0.1300(11) 0.4798(16) 0.3354(9) 0.0472(12) Uiso 1.000000 GR
H1c H 0.2187(8) 0.444(2) 0.3160(6) 0.0472(12) Uiso 1.000000 GR
C2 C 0.2286(2) 0.4904(3) 0.42188(17) 0.0238(7) Uani 1.000000 .
C3 C 0.3191(2) 0.4482(3) 0.43308(19) 0.0319(8) Uani 1.000000 .
H3a H 0.3508(2) 0.4845(3) 0.40025(19) 0.0383(10) Uiso 1.000000 R
H3b H 0.3168(2) 0.3746(3) 0.41984(19) 0.0383(10) Uiso 1.000000 R
C4 C 0.2268(2) 0.6071(3) 0.40988(17) 0.0278(7) Uani 1.000000 .
H4a H 0.1675(2) 0.6309(3) 0.40467(17) 0.0333(9) Uiso 1.000000 R
H4b H 0.2469(2) 0.6216(3) 0.36458(17) 0.0333(9) Uiso 1.000000 R
C5 C 0.1789(2) 0.4590(3) 0.48004(18) 0.0292(8) Uani 1.000000 .
H5a H 0.1912(2) 0.3860(3) 0.49226(18) 0.0350(9) Uiso 1.000000 R
H5b H 0.1178(2) 0.4644(3) 0.46087(18) 0.0350(9) Uiso 1.000000 R
C6 C 0.4222(2) 0.3894(3) 0.5268(2) 0.0292(7) Uani 1.000000 .
H6 H 0.4270(2) 0.3360(3) 0.4938(2) 0.0350(9) Uiso 1.000000 R
C7 C 0.4792(2) 0.3832(3) 0.59492(19) 0.0257(7) Uani 1.000000 .
C8 C 0.5363(2) 0.3003(3) 0.6058(2) 0.0308(8) Uani 1.000000 .
H8 H 0.5346(2) 0.2498(3) 0.5696(2) 0.0370(9) Uiso 1.000000 R
C9 C 0.5947(2) 0.2903(3) 0.6674(2) 0.0323(8) Uani 1.000000 .
H9 H 0.6325(2) 0.2335(3) 0.6733(2) 0.0387(10) Uiso 1.000000 R
C10 C 0.5981(2) 0.3638(3) 0.72093(19) 0.0264(7) Uani 1.000000 .
H10 H 0.6388(2) 0.3583(3) 0.76314(19) 0.0317(8) Uiso 1.000000 R
C11 C 0.54191(19) 0.4445(3) 0.71207(17) 0.0220(6) Uani 1.000000 .
C12 C 0.48086(19) 0.4563(3) 0.64970(17) 0.0211(6) Uani 1.000000 .
C13 C 0.5960(3) 0.5143(3) 0.8277(2) 0.0372(9) Uani 1.000000 .
H13a H 0.6540(3) 0.517(3) 0.8180(3) 0.0558(13) Uiso 1.000000 GR
H13b H 0.5867(15) 0.5717(16) 0.8587(8) 0.0558(13) Uiso 1.000000 GR
H13c H 0.5872(15) 0.4492(13) 0.8513(9) 0.0558(13) Uiso 1.000000 GR
C14 C 0.2817(2) 0.7636(3) 0.45595(17) 0.0237(7) Uani 1.000000 .
H14 H 0.2557(2) 0.7868(3) 0.41024(17) 0.0284(8) Uiso 1.000000 R
C15 C 0.3208(2) 0.8420(3) 0.50541(18) 0.0238(7) Uani 1.000000 .
C16 C 0.3059(3) 0.9446(3) 0.4845(2) 0.0359(9) Uani 1.000000 .
H16 H 0.2785(3) 0.9588(3) 0.4374(2) 0.0431(10) Uiso 1.000000 R
C17 C 0.3297(3) 1.0255(3) 0.5302(2) 0.0406(9) Uani 1.000000 .
H17 H 0.3199(3) 1.0943(3) 0.5143(2) 0.0487(11) Uiso 1.000000 R
C18 C 0.3683(3) 1.0056(3) 0.5997(2) 0.0365(9) Uani 1.000000 .
H18 H 0.3835(3) 1.0604(3) 0.6322(2) 0.0438(10) Uiso 1.000000 R
C19 C 0.3843(2) 0.9045(3) 0.62103(18) 0.0247(7) Uani 1.000000 .
C20 C 0.3654(2) 0.8200(3) 0.57426(18) 0.0209(7) Uani 1.000000 .
C21 C 0.4408(3) 0.9573(3) 0.7405(2) 0.0318(8) Uani 1.000000 .
H21a H 0.3902(5) 0.9976(15) 0.7443(13) 0.0478(12) Uiso 1.000000 GR
H21b H 0.4644(19) 0.9286(3) 0.7871(4) 0.0478(12) Uiso 1.000000 GR
H21c H 0.4829(15) 1.0018(14) 0.7241(9) 0.0478(12) Uiso 1.000000 GR
C22 C 0.1341(2) 0.5538(3) 0.57152(17) 0.0221(6) Uani 1.000000 .
H22 H 0.0798(2) 0.5352(3) 0.54676(17) 0.0266(8) Uiso 1.000000 R
C23 C 0.1360(2) 0.6164(3) 0.63447(17) 0.0205(6) Uani 1.000000 .
C24 C 0.0576(2) 0.6464(3) 0.65135(19) 0.0258(7) Uani 1.000000 .
H24 H 0.0070(2) 0.6230(3) 0.62260(19) 0.0310(8) Uiso 1.000000 R
C25 C 0.0526(2) 0.7090(3) 0.7086(2) 0.0304(8) Uani 1.000000 .
H25 H -0.0011(2) 0.7266(3) 0.7197(2) 0.0365(9) Uiso 1.000000 R
C26 C 0.1262(2) 0.7467(3) 0.75036(19) 0.0273(7) Uani 1.000000 .
H26 H 0.1227(2) 0.7912(3) 0.78926(19) 0.0327(8) Uiso 1.000000 R
C27 C 0.2044(2) 0.7188(3) 0.73472(17) 0.0233(7) Uani 1.000000 .
C28 C 0.2110(2) 0.6502(3) 0.67805(16) 0.0195(6) Uani 1.000000 .
C29 C 0.2772(3) 0.8359(3) 0.8206(2) 0.0327(8) Uani 1.000000 .
H29a H 0.3346(3) 0.8578(18) 0.8411(13) 0.0491(13) Uiso 1.000000 GR
H29b H 0.2458(19) 0.8946(11) 0.7971(4) 0.0491(13) Uiso 1.000000 GR
H29c H 0.2485(19) 0.8101(8) 0.8584(10) 0.0491(13) Uiso 1.000000 GR
C30 C 0.3587(2) 0.4701(3) 0.84647(17) 0.0229(7) Uani 1.000000 .
C31 C 0.3459(3) 0.3950(3) 0.90013(19) 0.0319(8) Uani 1.000000 .
H31a H 0.2893(8) 0.3650(19) 0.8878(10) 0.0478(12) Uiso 1.000000 GR
H31b H 0.3884(13) 0.3405(14) 0.9022(12) 0.0478(12) Uiso 1.000000 GR
H31c H 0.351(2) 0.4287(6) 0.9466(4) 0.0478(12) Uiso 1.000000 GR
C32 C 0.4286(2) 0.6828(3) 0.97973(18) 0.0267(7) Uani 1.000000 .
C33 C 0.6486(2) 0.8583(3) 0.6648(2) 0.0344(8) Uani 1.000000 .

loop_
_atom_site_aniso_label
_atom_site_aniso_U_11
_atom_site_aniso_U_22
_atom_site_aniso_U_33
_atom_site_aniso_U_12
_atom_site_aniso_U_13
_atom_site_aniso_U_23
La1 0.01667(10) 0.02161(11) 0.01350(10) 0.00148(6) -0.00023(7) -0.00117(6)
Mn1 0.0145(2) 0.0229(3) 0.0140(2) 0.00023(18) 0.00128(16) -0.00232(18)
S1 0.0216(3) 0.0228(4) 0.0171(3) -0.0018(3) -0.0032(3) -0.0005(3)
S2 0.0192(4) 0.0435(5) 0.0273(4) 0.0014(3) 0.0058(3) 0.0036(4)
F1 0.0533(14) 0.0243(11) 0.0404(12) -0.0053(10) 0.0035(10) 0.0049(9)
F2 0.0269(11) 0.0589(16) 0.0419(13) -0.0030(11) 0.0032(10) 0.0102(12)
F3 0.0633(16) 0.0545(16) 0.0184(10) -0.0143(13) 0.0074(10) -0.0074(10)
F4 0.0626(18) 0.0573(18) 0.0555(17) 0.0016(13) 0.0407(15) 0.0078(13)
F5 0.0419(14) 0.070(2) 0.0685(18) 0.0060(14) 0.0134(13) 0.0377(16)
F6 0.0669(19) 0.0498(17) 0.079(2) -0.0255(15) 0.0183(16) -0.0198(16)
O1 0.0198(10) 0.0242(12) 0.0205(11) 0.0056(9) -0.0027(8) -0.0053(9)
O2 0.0215(11) 0.0295(13) 0.0212(11) 0.0070(10) -0.0020(9) -0.0003(9)
O3 0.0253(11) 0.0213(12) 0.0181(10) -0.0005(9) -0.0025(8) 0.0004(9)
O4 0.0308(12) 0.0252(13) 0.0172(11) 0.0009(10) -0.0024(9) -0.0022(9)
O5 0.0149(10) 0.0399(14) 0.0172(10) 0.0016(9) 0.0015(8) -0.0067(10)
O6 0.0244(11) 0.0310(13) 0.0187(10) 0.0061(10) 0.0002(9) -0.0051(9)
O7 0.0301(12) 0.0326(14) 0.0178(11) -0.0029(11) -0.0007(9) -0.0022(10)
O8 0.0409(15) 0.0229(13) 0.0370(14) -0.0005(11) -0.0015(11) -0.0030(11)
O9 0.0225(12) 0.0403(15) 0.0326(13) 0.0004(11) -0.0062(10) 0.0055(12)
O10 0.0340(15) 0.0423(17) 0.0433(17) -0.0094(12) 0.0093(13) -0.0040(12)
O11 0.0277(13) 0.062(2) 0.0289(14) 0.0043(13) 0.0096(11) 0.0013(13)
O12 0.0218(13) 0.065(2) 0.0515(18) 0.0060(14) 0.0047(12) 0.0092(16)
N1 0.0236(13) 0.0318(16) 0.0231(14) 0.0014(12) 0.0034(11) -0.0054(12)
N2 0.0212(13) 0.0312(16) 0.0164(13) -0.0027(11) 0.0022(11) -0.0006(11)
N3 0.0236(13) 0.0293(15) 0.0155(12) -0.0072(12) 0.0025(10) -0.0018(11)
N4 0.0341(15) 0.0281(16) 0.0221(14) -0.0057(13) 0.0039(11) 0.0009(12)
C1 0.0299(17) 0.042(2) 0.0199(16) -0.0038(16) -0.0015(13) -0.0108(15)
C2 0.0203(15) 0.0332(19) 0.0167(15) -0.0020(14) -0.0004(12) -0.0049(13)
C3 0.0311(18) 0.041(2) 0.0223(17) 0.0084(16) 0.0011(14) -0.0080(15)
C4 0.0288(17) 0.036(2) 0.0168(15) -0.0032(15) -0.0008(12) -0.0012(14)
C5 0.0297(17) 0.036(2) 0.0212(16) -0.0143(15) 0.0034(13) -0.0073(14)
C6 0.0240(16) 0.0301(19) 0.0340(19) 0.0021(14) 0.0068(14) -0.0125(15)
C7 0.0194(15) 0.0256(17) 0.0335(18) 0.0024(13) 0.0085(13) -0.0047(14)
C8 0.0247(17) 0.0335(19) 0.0354(19) 0.0072(15) 0.0083(14) -0.0074(16)
C9 0.0244(16) 0.0307(19) 0.043(2) 0.0126(15) 0.0098(15) 0.0018(16)
C10 0.0195(15) 0.0324(19) 0.0279(17) 0.0043(14) 0.0055(12) 0.0067(14)
C11 0.0163(13) 0.0249(17) 0.0257(16) 0.0008(12) 0.0061(12) 0.0019(13)
C12 0.0164(13) 0.0238(16) 0.0242(15) -0.0008(12) 0.0068(12) -0.0001(13)
C13 0.0343(19) 0.046(2) 0.0265(18) 0.0157(18) -0.0091(15) -0.0043(16)
C14 0.0242(15) 0.0312(18) 0.0155(14) -0.0002(13) 0.0028(12) 0.0039(13)
C15 0.0226(15) 0.0289(17) 0.0201(15) 0.0018(13) 0.0044(12) 0.0018(13)
C16 0.044(2) 0.035(2) 0.0261(18) 0.0055(17) 0.0002(15) 0.0087(16)
C17 0.056(3) 0.026(2) 0.037(2) 0.0060(18) -0.0007(18) 0.0059(16)
C18 0.049(2) 0.0227(18) 0.035(2) 0.0024(17) -0.0001(17) -0.0006(15)
C19 0.0267(16) 0.0263(18) 0.0198(15) 0.0004(14) 0.0004(12) 0.0025(13)
C20 0.0183(15) 0.0246(17) 0.0202(16) -0.0006(12) 0.0043(12) 0.0046(12)
C21 0.042(2) 0.0240(18) 0.0275(17) 0.0028(15) -0.0012(15) -0.0078(15)
C22 0.0188(14) 0.0251(17) 0.0211(15) -0.0029(12) -0.0007(11) 0.0072(13)
C23 0.0190(14) 0.0221(16) 0.0203(14) 0.0016(12) 0.0032(11) 0.0075(12)
C24 0.0166(14) 0.0277(17) 0.0324(18) 0.0025(13) 0.0023(13) 0.0081(14)
C25 0.0228(16) 0.0324(19) 0.038(2) 0.0098(15) 0.0107(14) 0.0044(16)
C26 0.0291(17) 0.0279(18) 0.0261(16) 0.0090(14) 0.0081(13) 0.0028(14)
C27 0.0241(15) 0.0286(18) 0.0166(14) 0.0067(14) 0.0014(12) 0.0030(13)
C28 0.0172(14) 0.0240(16) 0.0175(14) 0.0041(12) 0.0033(11) 0.0057(12)
C29 0.038(2) 0.032(2) 0.0253(18) 0.0116(16) -0.0026(15) -0.0106(15)
C30 0.0206(14) 0.0246(17) 0.0228(16) -0.0033(13) 0.0015(12) -0.0056(14)
C31 0.042(2) 0.0284(19) 0.0246(17) -0.0097(16) 0.0044(14) 0.0023(14)
C32 0.0314(18) 0.0298(19) 0.0170(16) -0.0009(14) -0.0013(13) -0.0022(13)
C33 0.0296(18) 0.039(2) 0.037(2) -0.0049(16) 0.0128(15) -0.0015(17)

loop_
_atom_type_symbol
_atom_type_scat_dispersion_real
_atom_type_scat_dispersion_imag
_atom_type_scat_Cromer_Mann_a1
_atom_type_scat_Cromer_Mann_a2
_atom_type_scat_Cromer_Mann_a3
_atom_type_scat_Cromer_Mann_a4
_atom_type_scat_Cromer_Mann_b1
_atom_type_scat_Cromer_Mann_b2
_atom_type_scat_Cromer_Mann_b3
_atom_type_scat_Cromer_Mann_b4
_atom_type_scat_Cromer_Mann_c
_atom_type_scat_source
_atom_type_scat_dispersion_source
C 0.01920 0.00962 2.31000 1.02000 1.58860 0.86500 20.84390 10.20750 0.56870 51.65120 0.215599998832 'International Tables Volume C Table 6.1.1.4 (pp. 500-502)' 'Henke, Gullikson and Davis, At. Data and Nucl. Data Tables, 1993, 54, 2'
La -1.32533 9.78168 20.57800 19.59900 11.37270 3.28719 2.94817 0.24448 18.77260 133.12399 2.14678001404 'International Tables Volume C Table 6.1.1.4 (pp. 500-502)' 'Henke, Gullikson and Davis, At. Data and Nucl. Data Tables, 1993, 54, 2'
H 0.00000 0.00000 0.49300 0.32291 0.14019 0.04081 10.51090 26.12570 3.14236 57.79970 0.0030380000826 'International Tables Volume C Table 6.1.1.4 (pp. 500-502)' 'Henke, Gullikson and Davis, At. Data and Nucl. Data Tables, 1993, 54, 2'
Mn -0.54371 2.83629 11.28190 7.35730 3.01930 2.24410 5.34090 0.34320 17.86740 83.75430 1.089599967 'International Tables Volume C Table 6.1.1.4 (pp. 500-502)' 'Henke, Gullikson and Davis, At. Data and Nucl. Data Tables, 1993, 54, 2'
O 0.05239 0.03377 3.04850 2.28680 1.54630 0.86700 13.27710 5.70110 0.32390 32.90890 0.250800013542 'International Tables Volume C Table 6.1.1.4 (pp. 500-502)' 'Henke, Gullikson and Davis, At. Data and Nucl. Data Tables, 1993, 54, 2'
N 0.03256 0.01839 12.21260 3.13220 2.01250 1.16630 0.00570 9.89330 28.99750 0.58260 -11.5290002823 'International Tables Volume C Table 6.1.1.4 (pp. 500-502)' 'Henke, Gullikson and Davis, At. Data and Nucl. Data Tables, 1993, 54, 2'
S 0.33537 0.55136 6.90530 5.20340 1.43790 1.58630 1.46790 22.21510 0.25360 56.17200 0.866900026798 'International Tables Volume C Table 6.1.1.4 (pp. 500-502)' 'Henke, Gullikson and Davis, At. Data and Nucl. Data Tables, 1993, 54, 2'
F 0.07537 0.05506 3.53920 2.64120 1.51700 1.02430 10.28250 4.29440 0.26150 26.14760 0.277599990368 'International Tables Volume C Table 6.1.1.4 (pp. 500-502)' 'Henke, Gullikson and Davis, At. Data and Nucl. Data Tables, 1993, 54, 2'

loop_
_exptl_crystal_face_index_h
_exptl_crystal_face_index_k
_exptl_crystal_face_index_l
_exptl_crystal_face_perp_dist
9 -1 4 0.1700
7 -6 -4 0.1610
-3 7 6 0.2132
-9 2 -3 0.1682
3 -8 2 0.1954
-2 -7 -6 0.1781
-1 8 1 0.2389
-6 3 -8 0.1726
2 8 -2 0.2324
3 1 11 0.1782
-2 3 -11 0.1728
-3 -8 -2 0.1848
6 6 -6 0.1927
4 2 -12 0.1599
-6 -5 9 0.1619
-1 1 12 0.1441
-6 -7 3 0.1843
10 1 -1 0.1692
8 -3 -8 0.1512
-10 -2 0 0.1623
9 1 -7 0.1487
5 -3 -11 0.1308
-6 2 10 0.1666
-9 -1 7 0.1512
1 -8 2 0.1835
-1 -3 12 0.1659
3 7 -7 0.2153
1 4 -11 0.1660
-1 -1 -12 0.1931
-3 -6 9 0.1675
-4 -8 2 0.1782
-7 -5 6 0.1584
-5 -3 11 0.1533
6 3 -10 0.1536
3 0 -12 0.1663
6 0 -11 0.1516
8 4 -6 0.1626
-6 -5 -6 0.1854
-3 5 10 0.1838
10 -1 -7 0.1479
-9 1 7 0.1464
10 -1 1 0.1612
9 -4 -4 0.1547
5 -6 -7 0.1618
-7 5 6 0.1864
-8 -3 -5 0.1728
2 -8 -4 0.1761
7 -1 7 0.1697
-7 3 -6 0.1801
3 -2 11 0.1669
-1 -5 10 0.1660
-3 -8 4 0.1736
-8 0 10 0.1521

loop_
_geom_angle_atom_site_label_1
_geom_angle_atom_site_label_2
_geom_angle_atom_site_label_3
_geom_angle
_geom_angle_site_symmetry_1
_geom_angle_site_symmetry_3
_geom_angle_publ_flag
S2 La1 Mn1 112.647(17) . . ?
O1 La1 Mn1 38.76(5) . . ?
O1 La1 S2 94.71(6) . . ?
O2 La1 Mn1 99.45(5) . . ?
O2 La1 S2 68.46(6) . . ?
O2 La1 O1 60.73(7) . . ?
O3 La1 Mn1 39.31(6) . . ?
O3 La1 S2 88.69(6) . . ?
O3 La1 O1 67.76(8) . . ?
O3 La1 O2 120.33(7) . . ?
O4 La1 Mn1 97.00(5) . . ?
O4 La1 S2 74.79(6) . . ?
O4 La1 O1 126.80(7) . . ?
O4 La1 O2 143.14(7) . . ?
O4 La1 O3 60.14(7) . . ?
O5 La1 Mn1 39.59(5) . . ?
O5 La1 S2 151.50(5) . . ?
O5 La1 O1 66.49(8) . . ?
O5 La1 O2 114.77(8) . . ?
O5 La1 O3 64.83(8) . . ?
O5 La1 O4 98.81(8) . . ?
O6 La1 Mn1 95.10(5) . . ?
O6 La1 S2 139.61(6) . . ?
O6 La1 O1 124.20(7) . . ?
O6 La1 O2 137.13(7) . . ?
O6 La1 O3 96.00(7) . . ?
O6 La1 O4 73.13(7) . . ?
O6 La1 O5 58.60(7) . . ?
O7 La1 Mn1 160.19(6) . . ?
O7 La1 S2 86.69(6) . . ?
O7 La1 O1 140.05(8) . . ?
O7 La1 O2 83.22(8) . . ?
O7 La1 O3 152.10(9) . . ?
O7 La1 O4 92.14(8) . . ?
O7 La1 O5 121.60(8) . . ?
O7 La1 O6 70.77(7) . . ?
O10 La1 Mn1 88.58(7) . . ?
O10 La1 S2 24.99(6) . . ?
O10 La1 O1 71.12(8) . . ?
O10 La1 O2 64.24(8) . . ?
O10 La1 O3 72.52(9) . . ?
O10 La1 O4 83.53(8) . . ?
O10 La1 O5 128.17(8) . . ?
O10 La1 O6 156.64(8) . . ?
O10 La1 O7 109.96(9) . . ?
O11 La1 Mn1 135.13(5) . . ?
O11 La1 S2 25.33(6) . . ?
O11 La1 O1 119.47(8) . . ?
O11 La1 O2 79.65(9) . . ?
O11 La1 O3 102.63(8) . . ?
O11 La1 O4 65.55(9) . . ?
O11 La1 O5 164.05(9) . . ?
O11 La1 O6 116.10(8) . . ?
O11 La1 O7 64.68(8) . . ?
O11 La1 O10 50.21(9) . . ?
N4 La1 Mn1 95.02(6) . . ?
N4 La1 S2 129.71(7) . . ?
N4 La1 O1 81.19(9) . . ?
N4 La1 O2 66.06(9) . . ?
N4 La1 O3 132.91(8) . . ?
N4 La1 O4 144.55(9) . . ?
N4 La1 O5 70.72(9) . . ?
N4 La1 O6 72.68(9) . . ?
N4 La1 O7 67.94(9) . . ?
N4 La1 O10 130.07(9) . . ?
N4 La1 O11 123.66(9) . . ?
O1 Mn1 La1 44.48(6) . . ?
O3 Mn1 La1 47.02(6) . . ?
O3 Mn1 O1 78.71(9) . . ?
O5 Mn1 La1 45.94(6) . . ?
O5 Mn1 O1 76.04(9) . . ?
O5 Mn1 O3 75.43(9) . . ?
N1 Mn1 La1 126.34(8) . . ?
N1 Mn1 O1 82.57(10) . . ?
N1 Mn1 O3 129.06(10) . . ?
N1 Mn1 O5 143.35(11) . . ?
N2 Mn1 La1 129.56(8) . . ?
N2 Mn1 O1 149.84(10) . . ?
N2 Mn1 O3 83.63(10) . . ?
N2 Mn1 O5 122.74(10) . . ?
N2 Mn1 N1 90.01(11) . . ?
N3 Mn1 La1 126.80(7) . . ?
N3 Mn1 O1 127.14(10) . . ?
N3 Mn1 O3 139.64(10) . . ?
N3 Mn1 O5 81.60(9) . . ?
N3 Mn1 N1 88.30(11) . . ?
N3 Mn1 N2 81.51(11) . . ?
O8 S1 O7 112.96(16) . . ?
O9 S1 O7 114.23(16) . . ?
O9 S1 O8 117.32(17) . . ?
C32 S1 O7 101.38(15) . . ?
C32 S1 O8 104.68(17) . . ?
C32 S1 O9 103.89(17) . . ?
O10 S2 La1 53.98(12) . . ?
O11 S2 La1 55.85(13) . . ?
O11 S2 O10 109.49(18) . . ?
O12 S2 La1 136.09(15) . . ?
O12 S2 O10 117.8(2) . . ?
O12 S2 O11 115.79(18) . . ?
C33 S2 La1 120.67(13) . . ?
C33 S2 O10 103.12(19) . . ?
C33 S2 O11 105.6(2) . . ?
C33 S2 O12 103.22(19) . . ?
Mn1 O1 La1 96.76(9) . . ?
C12 O1 La1 129.5(2) . . ?
C12 O1 Mn1 133.6(2) . . ?
C11 O2 La1 117.57(18) . . ?
C13 O2 La1 125.3(2) . . ?
C13 O2 C11 117.0(3) . . ?
Mn1 O3 La1 93.67(9) . . ?
C20 O3 La1 126.3(2) . . ?
C20 O3 Mn1 127.2(2) . . ?
C19 O4 La1 120.2(2) . . ?
C21 O4 La1 123.9(2) . . ?
C21 O4 C19 115.7(3) . . ?
Mn1 O5 La1 94.47(8) . . ?
C28 O5 La1 132.1(2) . . ?
C28 O5 Mn1 127.6(2) . . ?
C27 O6 La1 117.28(19) . . ?
C29 O6 La1 127.0(2) . . ?
C29 O6 C27 115.6(3) . . ?
S1 O7 La1 167.34(16) . . ?
S2 O10 La1 101.03(15) . . ?
S2 O11 La1 98.82(16) . . ?
C3 N1 Mn1 114.4(2) . . ?
C6 N1 Mn1 128.8(2) . . ?
C6 N1 C3 116.7(3) . . ?
C4 N2 Mn1 116.5(2) . . ?
C14 N2 Mn1 127.5(2) . . ?
C14 N2 C4 115.3(3) . . ?
C5 N3 Mn1 114.6(2) . . ?
C22 N3 Mn1 125.4(2) . . ?
C22 N3 C5 116.9(3) . . ?
C30 N4 La1 167.6(3) . . ?
H1b C1 H1a 109.5 . . ?
H1c C1 H1a 109.5 . . ?
H1c C1 H1b 109.5 . . ?
C2 C1 H1a 109.5 . . ?
C2 C1 H1b 109.5 . . ?
C2 C1 H1c 109.5 . . ?
C3 C2 C1 106.3(3) . . ?
C4 C2 C1 106.5(3) . . ?
C4 C2 C3 111.6(3) . . ?
C5 C2 C1 106.1(3) . . ?
C5 C2 C3 113.7(3) . . ?
C5 C2 C4 112.0(3) . . ?
C2 C3 N1 115.2(3) . . ?
H3a C3 N1 108.5(2) . . ?
H3a C3 C2 108.5(2) . . ?
H3b C3 N1 108.5(2) . . ?
H3b C3 C2 108.5(2) . . ?
H3b C3 H3a 107.5 . . ?
C2 C4 N2 114.8(3) . . ?
H4a C4 N2 108.57(19) . . ?
H4a C4 C2 108.57(18) . . ?
H4b C4 N2 108.57(18) . . ?
H4b C4 C2 108.57(18) . . ?
H4b C4 H4a 107.5 . . ?
C2 C5 N3 114.4(3) . . ?
H5a C5 N3 108.7(2) . . ?
H5a C5 C2 108.7(2) . . ?
H5b C5 N3 108.65(19) . . ?
H5b C5 C2 108.65(18) . . ?
H5b C5 H5a 107.6 . . ?
H6 C6 N1 116.2(2) . . ?
C7 C6 N1 127.6(3) . . ?
C7 C6 H6 116.2(2) . . ?
C8 C7 C6 117.9(3) . . ?
C12 C7 C6 123.6(3) . . ?
C12 C7 C8 118.6(3) . . ?
H8 C8 C7 119.0(2) . . ?
C9 C8 C7 122.0(4) . . ?
C9 C8 H8 119.0(2) . . ?
H9 C9 C8 120.2(2) . . ?
C10 C9 C8 119.7(3) . . ?
C10 C9 H9 120.2(2) . . ?
H10 C10 C9 120.3(2) . . ?
C11 C10 C9 119.4(3) . . ?
C11 C10 H10 120.3(2) . . ?
C10 C11 O2 124.7(3) . . ?
C12 C11 O2 113.1(3) . . ?
C12 C11 C10 122.1(3) . . ?
C7 C12 O1 123.2(3) . . ?
C11 C12 O1 118.5(3) . . ?
C11 C12 C7 118.2(3) . . ?
H13a C13 O2 109.5 . . ?
H13b C13 O2 109.5 . . ?
H13b C13 H13a 109.5 . . ?
H13c C13 O2 109.5 . . ?
H13c C13 H13a 109.5 . . ?
H13c C13 H13b 109.5 . . ?
H14 C14 N2 116.5(2) . . ?
C15 C14 N2 127.1(3) . . ?
C15 C14 H14 116.46(19) . . ?
C16 C15 C14 116.7(3) . . ?
C20 C15 C14 123.6(3) . . ?
C20 C15 C16 119.5(3) . . ?
H16 C16 C15 118.9(2) . . ?
C17 C16 C15 122.1(3) . . ?
C17 C16 H16 118.9(2) . . ?
H17 C17 C16 120.3(2) . . ?
C18 C17 C16 119.4(4) . . ?
C18 C17 H17 120.3(2) . . ?
H18 C18 C17 120.4(2) . . ?
C19 C18 C17 119.2(4) . . ?
C19 C18 H18 120.4(2) . . ?
C18 C19 O4 124.4(3) . . ?
C20 C19 O4 112.8(3) . . ?
C20 C19 C18 122.8(3) . . ?
C15 C20 O3 125.1(3) . . ?
C19 C20 O3 118.3(3) . . ?
C19 C20 C15 116.6(3) . . ?
H21a C21 O4 109.5 . . ?
H21b C21 O4 109.5 . . ?
H21b C21 H21a 109.5 . . ?
H21c C21 O4 109.5 . . ?
H21c C21 H21a 109.5 . . ?
H21c C21 H21b 109.5 . . ?
H22 C22 N3 116.35(19) . . ?
C23 C22 N3 127.3(3) . . ?
C23 C22 H22 116.35(17) . . ?
C24 C23 C22 116.9(3) . . ?
C28 C23 C22 124.0(3) . . ?
C28 C23 C24 119.0(3) . . ?
H24 C24 C23 119.3(2) . . ?
C25 C24 C23 121.4(3) . . ?
C25 C24 H24 119.3(2) . . ?
H25 C25 C24 119.9(2) . . ?
C26 C25 C24 120.2(3) . . ?
C26 C25 H25 119.9(2) . . ?
H26 C26 C25 120.2(2) . . ?
C27 C26 C25 119.6(3) . . ?
C27 C26 H26 120.2(2) . . ?
C26 C27 O6 125.3(3) . . ?
C28 C27 O6 113.7(3) . . ?
C28 C27 C26 121.0(3) . . ?
C23 C28 O5 123.2(3) . . ?
C27 C28 O5 118.2(3) . . ?
C27 C28 C23 118.6(3) . . ?
H29a C29 O6 109.5 . . ?
H29b C29 O6 109.5 . . ?
H29b C29 H29a 109.5 . . ?
H29c C29 O6 109.5 . . ?
H29c C29 H29a 109.5 . . ?
H29c C29 H29b 109.5 . . ?
C31 C30 N4 179.1(4) . . ?
H31a C31 C30 109.5 . . ?
H31b C31 C30 109.5 . . ?
H31b C31 H31a 109.5 . . ?
H31c C31 C30 109.5 . . ?
H31c C31 H31a 109.5 . . ?
H31c C31 H31b 109.5 . . ?
F1 C32 S1 110.9(3) . . ?
F2 C32 S1 111.5(2) . . ?
F2 C32 F1 108.0(3) . . ?
F3 C32 S1 110.9(3) . . ?
F3 C32 F1 107.4(3) . . ?
F3 C32 F2 108.0(3) . . ?
F4 C33 S2 110.4(3) . . ?
F5 C33 S2 112.4(3) . . ?
F5 C33 F4 108.3(4) . . ?
F6 C33 S2 111.4(3) . . ?
F6 C33 F4 106.1(3) . . ?
F6 C33 F5 107.9(4) . . ?

loop_
_geom_bond_atom_site_label_1
_geom_bond_atom_site_label_2
_geom_bond_distance
_geom_bond_site_symmetry_2
_geom_bond_publ_flag
La1 Mn1 3.3979(5) . ?
La1 S2 3.3496(8) . ?
La1 O1 2.398(2) . ?
La1 O2 2.703(2) . ?
La1 O3 2.491(2) . ?
La1 O4 2.652(3) . ?
La1 O5 2.449(2) . ?
La1 O6 2.821(2) . ?
La1 O7 2.502(2) . ?
La1 O10 2.760(3) . ?
La1 O11 2.805(3) . ?
La1 N4 2.726(3) . ?
Mn1 O1 2.142(2) . ?
Mn1 O3 2.157(2) . ?
Mn1 O5 2.172(2) . ?
Mn1 N1 2.182(3) . ?
Mn1 N2 2.201(3) . ?
Mn1 N3 2.194(3) . ?
S1 O7 1.453(2) . ?
S1 O8 1.438(3) . ?
S1 O9 1.435(3) . ?
S1 C32 1.836(4) . ?
S2 O10 1.442(3) . ?
S2 O11 1.450(3) . ?
S2 O12 1.431(3) . ?
S2 C33 1.824(4) . ?
F1 C32 1.326(4) . ?
F2 C32 1.328(5) . ?
F3 C32 1.329(4) . ?
F4 C33 1.323(5) . ?
F5 C33 1.322(5) . ?
F6 C33 1.332(5) . ?
O1 C12 1.311(4) . ?
O2 C11 1.392(4) . ?
O2 C13 1.431(4) . ?
O3 C20 1.303(4) . ?
O4 C19 1.395(4) . ?
O4 C21 1.445(4) . ?
O5 C28 1.310(4) . ?
O6 C27 1.383(4) . ?
O6 C29 1.444(4) . ?
N1 C3 1.481(4) . ?
N1 C6 1.277(5) . ?
N2 C4 1.485(4) . ?
N2 C14 1.272(5) . ?
N3 C5 1.471(4) . ?
N3 C22 1.280(5) . ?
N4 C30 1.134(5) . ?
C1 H1a 0.9800 . ?
C1 H1b 0.9800 . ?
C1 H1c 0.9800 . ?
C1 C2 1.547(4) . ?
C2 C3 1.534(5) . ?
C2 C4 1.535(5) . ?
C2 C5 1.529(5) . ?
C3 H3a 0.9900 . ?
C3 H3b 0.9900 . ?
C4 H4a 0.9900 . ?
C4 H4b 0.9900 . ?
C5 H5a 0.9900 . ?
C5 H5b 0.9900 . ?
C6 H6 0.9500 . ?
C6 C7 1.459(5) . ?
C7 C8 1.408(5) . ?
C7 C12 1.411(5) . ?
C8 H8 0.9500 . ?
C8 C9 1.381(6) . ?
C9 H9 0.9500 . ?
C9 C10 1.394(6) . ?
C10 H10 0.9500 . ?
C10 C11 1.376(5) . ?
C11 C12 1.416(5) . ?
C13 H13a 0.9800 . ?
C13 H13b 0.9800 . ?
C13 H13c 0.9800 . ?
C14 H14 0.9500 . ?
C14 C15 1.458(5) . ?
C15 C16 1.402(5) . ?
C15 C20 1.415(5) . ?
C16 H16 0.9500 . ?
C16 C17 1.379(6) . ?
C17 H17 0.9500 . ?
C17 C18 1.389(6) . ?
C18 H18 0.9500 . ?
C18 C19 1.388(5) . ?
C19 C20 1.416(5) . ?
C21 H21a 0.9800 . ?
C21 H21b 0.9800 . ?
C21 H21c 0.9800 . ?
C22 H22 0.9500 . ?
C22 C23 1.447(5) . ?
C23 C24 1.407(4) . ?
C23 C28 1.412(5) . ?
C24 H24 0.9500 . ?
C24 C25 1.375(6) . ?
C25 H25 0.9500 . ?
C25 C26 1.398(6) . ?
C26 H26 0.9500 . ?
C26 C27 1.386(5) . ?
C27 C28 1.420(5) . ?
C29 H29a 0.9800 . ?
C29 H29b 0.9800 . ?
C29 H29c 0.9800 . ?
C30 C31 1.455(5) . ?
C31 H31a 0.9800 . ?
C31 H31b 0.9800 . ?
C31 H31c 0.9800 . ?

loop_
_geom_torsion_atom_site_label_1
_geom_torsion_atom_site_label_2
_geom_torsion_atom_site_label_3
_geom_torsion_atom_site_label_4
_geom_torsion
_geom_torsion_site_symmetry_1
_geom_torsion_site_symmetry_2
_geom_torsion_site_symmetry_3
_geom_torsion_site_symmetry_4
_geom_torsion_publ_flag
La1 O1 C12 C7 -172.9(3) . . . . ?
La1 O1 C12 C11 7.0(3) . . . . ?
La1 O2 C11 C10 175.6(2) . . . . ?
La1 O2 C11 C12 -5.0(2) . . . . ?
La1 O3 C20 C15 -160.9(2) . . . . ?
La1 O3 C20 C19 17.4(3) . . . . ?
La1 O4 C19 C18 172.7(3) . . . . ?
La1 O4 C19 C20 -6.0(2) . . . . ?
La1 O5 C28 C23 174.5(3) . . . . ?
La1 O5 C28 C27 -3.2(3) . . . . ?
La1 O6 C27 C26 178.4(2) . . . . ?
La1 O6 C27 C28 -3.7(2) . . . . ?
La1 O7 S1 O8 78.1(8) . . . . ?
La1 O7 S1 O9 -59.3(8) . . . . ?
La1 O7 S1 C32 -170.4(8) . . . . ?
La1 O10 S2 O11 -6.5(2) . . . . ?
La1 O10 S2 O12 128.57(17) . . . . ?
La1 O10 S2 C33 -118.57(15) . . . . ?
La1 O11 S2 O10 6.39(19) . . . . ?
La1 O11 S2 O12 -129.73(18) . . . . ?
La1 O11 S2 C33 116.79(16) . . . . ?
Mn1 O1 C12 C7 1.9(3) . . . . ?
Mn1 O1 C12 C11 -178.2(3) . . . . ?
Mn1 O3 C20 C15 -29.8(3) . . . . ?
Mn1 O3 C20 C19 148.6(3) . . . . ?
Mn1 O5 C28 C23 28.7(3) . . . . ?
Mn1 O5 C28 C27 -149.1(3) . . . . ?
Mn1 N1 C3 C2 -26.5(3) . . . . ?
Mn1 N1 C6 C7 -6.6(4) . . . . ?
Mn1 N2 C4 C2 -12.5(2) . . . . ?
Mn1 N2 C14 C15 3.3(3) . . . . ?
Mn1 N3 C5 C2 -28.6(2) . . . . ?
Mn1 N3 C22 C23 -20.2(3) . . . . ?
O1 C12 C7 C6 3.0(4) . . . . ?
O1 C12 C7 C8 -178.0(3) . . . . ?
O1 C12 C11 O2 -0.3(3) . . . . ?
O1 C12 C11 C10 179.1(3) . . . . ?
O2 C11 C10 C9 178.6(3) . . . . ?
O2 C11 C12 C7 179.7(3) . . . . ?
O3 C20 C15 C14 11.1(4) . . . . ?
O3 C20 C15 C16 -174.8(4) . . . . ?
O3 C20 C19 O4 -6.1(3) . . . . ?
O3 C20 C19 C18 175.1(3) . . . . ?
O4 C19 C18 C17 -176.6(4) . . . . ?
O4 C19 C20 C15 172.4(3) . . . . ?
O5 C28 C23 C22 -3.3(4) . . . . ?
O5 C28 C23 C24 178.2(3) . . . . ?
O5 C28 C27 O6 4.4(3) . . . . ?
O5 C28 C27 C26 -177.7(3) . . . . ?
O6 C27 C26 C25 175.9(4) . . . . ?
O6 C27 C28 C23 -173.5(3) . . . . ?
N1 C3 C2 C1 -161.7(3) . . . . ?
N1 C3 C2 C4 82.5(4) . . . . ?
N1 C3 C2 C5 -45.3(4) . . . . ?
N1 C6 C7 C8 -179.4(4) . . . . ?
N1 C6 C7 C12 -0.4(5) . . . . ?
N2 C4 C2 C1 -172.0(3) . . . . ?
N2 C4 C2 C3 -56.3(3) . . . . ?
N2 C4 C2 C5 72.4(3) . . . . ?
N2 C14 C15 C16 -171.3(4) . . . . ?
N2 C14 C15 C20 3.0(4) . . . . ?
N3 C5 C2 C1 -163.2(3) . . . . ?
N3 C5 C2 C3 80.3(4) . . . . ?
N3 C5 C2 C4 -47.4(3) . . . . ?
N3 C22 C23 C24 177.9(4) . . . . ?
N3 C22 C23 C28 -0.6(4) . . . . ?
C6 C7 C8 C9 177.4(3) . . . . ?
C6 C7 C12 C11 -176.9(3) . . . . ?
C7 C8 C9 C10 -0.1(5) . . . . ?
C7 C12 C11 C10 -0.9(4) . . . . ?
C8 C9 C10 C11 1.2(4) . . . . ?
C9 C10 C11 C12 -0.7(4) . . . . ?
C14 C15 C16 C17 171.2(4) . . . . ?
C14 C15 C20 C19 -167.3(3) . . . . ?
C15 C16 C17 C18 -1.3(5) . . . . ?
C15 C20 C19 C18 -6.4(4) . . . . ?
C16 C17 C18 C19 2.0(5) . . . . ?
C17 C18 C19 C20 2.0(5) . . . . ?
C22 C23 C24 C25 -177.6(3) . . . . ?
C22 C23 C28 C27 174.4(3) . . . . ?
C23 C24 C25 C26 1.8(4) . . . . ?
C23 C28 C27 C26 4.5(4) . . . . ?
C24 C25 C26 C27 -1.4(4) . . . . ?
C25 C26 C27 C28 -1.8(4) . . . . ?
